data_7007614
loop_
_publ_author_name
'Cheng, Yanxiang'
'Doyle, David J.'
'Hitchcock, Peter B.'
'Lappert, Michael F.'

_publ_section_title
;
 The beta-dialdiminato ligand [{N(C6H3Pri(2)-2,6)C(H)}2CPh]-: the
 conjugate acid and Li, Al, Ga and In derivatives.
;
_journal_issue 37
_journal_name_full 'Dalton transactions (Cambridge, England : 2003)'
_journal_page_first 4449
_journal_page_last 4460
_journal_paper_doi 10.1039/b607782j
_journal_year 2006
_chemical_compound_source 'synthesis as described'
_chemical_formula_moiety 'C33 H41 Cl2 Ga1 N2'
_chemical_formula_sum 'C33 H41 Cl2 Ga N2'
_chemical_formula_weight 606.3
_chemical_name_systematic
;
?
;
_space_group_IT_number 14
_symmetry_cell_setting monoclinic
_symmetry_Int_Tables_number 14
_symmetry_space_group_name_Hall '-P 2yn'
_symmetry_space_group_name_H-M 'P 1 21/n 1'
_atom_sites_solution_hydrogens geom
_atom_sites_solution_primary direct
_atom_sites_solution_secondary difmap
_audit_conform_dict_location ftp://ftp.iucr.org/pub/cif_core.dic
_audit_conform_dict_name cif_core.dic
_audit_conform_dict_version 2.2
_audit_creation_date 2003-07-07T14:42:52-00:00
_audit_creation_method 'WinGX routine CIF_UPDATE'
_cell_angle_alpha 90
_cell_angle_beta 98.114(1)
_cell_angle_gamma 90
_cell_formula_units_Z 4
_cell_length_a 10.0613(1)
_cell_length_b 11.9025(2)
_cell_length_c 27.0265(5)
_cell_measurement_reflns_used 30493
_cell_measurement_temperature 173(2)
_cell_measurement_theta_max 25.028
_cell_measurement_theta_min 3.705
_cell_measurement_wavelength 0.71073
_cell_volume 3204.15(9)
_computing_cell_refinement 'HKL Scalepack (Otwinowski & Minor 1997)'
_computing_data_collection 'Collect (Nonius BV, 1997-2000)'
_computing_data_reduction 'HKL Denzo and Scalepack (Otwinowski & Minor 1997)'
_computing_molecular_graphics 'Ortep-3 for Windows (Farrugia, 1997)'
_computing_publication_material 'WinGX publication routines (Farrugia, 1999)'
_computing_structure_refinement 'SHELXL-97 (Sheldrick, 1997)'
_computing_structure_solution 'SHELXS-97 (Sheldrick, 1997)'
_diffrn_ambient_temperature 173(2)
_diffrn_detector 'CCD plate'
_diffrn_measured_fraction_theta_full 0.992
_diffrn_measured_fraction_theta_max 0.992
_diffrn_measurement_device '95mm CCD camera on \k-goniostat'
_diffrn_measurement_device_type KappaCCD
_diffrn_measurement_method 'CCD rotation images, thick slices'
_diffrn_orient_matrix_type 'by Nonius Collect from scalepack cell'
_diffrn_orient_matrix_UB_11 -0.195663E-1
_diffrn_orient_matrix_UB_12 -0.146056E-1
_diffrn_orient_matrix_UB_13 -0.367447E-1
_diffrn_orient_matrix_UB_21 -0.617292E-1
_diffrn_orient_matrix_UB_22 0.662411E-1
_diffrn_orient_matrix_UB_23 -0.3904E-2
_diffrn_orient_matrix_UB_31 0.767201E-1
_diffrn_orient_matrix_UB_32 0.495729E-1
_diffrn_orient_matrix_UB_33 -0.56094E-2
_diffrn_radiation_monochromator graphite
_diffrn_radiation_probe x-ray
_diffrn_radiation_type MoK\a
_diffrn_radiation_wavelength 0.71073
_diffrn_reflns_av_R_equivalents 0.0734
_diffrn_reflns_av_unetI/netI 0.0538
_diffrn_reflns_limit_h_max 11
_diffrn_reflns_limit_h_min -11
_diffrn_reflns_limit_k_max 14
_diffrn_reflns_limit_k_min -14
_diffrn_reflns_limit_l_max 28
_diffrn_reflns_limit_l_min -32
_diffrn_reflns_number 32657
_diffrn_reflns_theta_full 25.02
_diffrn_reflns_theta_max 25.02
_diffrn_reflns_theta_min 3.75
_diffrn_source 'Enraf Nonius FR590'
_exptl_absorpt_coefficient_mu 1.049
_exptl_absorpt_correction_T_max 0.8479
_exptl_absorpt_correction_T_min 0.7836
_exptl_absorpt_correction_type multi-scan
_exptl_absorpt_process_details
;
[c.f. r.h. blessing, acta cryst. (1995), a51, 33-38]
;
_exptl_crystal_colour colourless
_exptl_crystal_density_diffrn 1.257
_exptl_crystal_density_method 'not measured'
_exptl_crystal_description prism
_exptl_crystal_F_000 1272
_exptl_crystal_size_max 0.3
_exptl_crystal_size_mid 0.3
_exptl_crystal_size_min 0.25
_refine_diff_density_max 0.306
_refine_diff_density_min -0.316
_refine_diff_density_rms 0.062
_refine_ls_extinction_method none
_refine_ls_goodness_of_fit_ref 1.038
_refine_ls_hydrogen_treatment riding
_refine_ls_matrix_type full
_refine_ls_number_parameters 343
_refine_ls_number_reflns 5604
_refine_ls_number_restraints 0
_refine_ls_restrained_S_all 1.038
_refine_ls_R_factor_all 0.0637
_refine_ls_R_factor_gt 0.0393
_refine_ls_shift/su_max 0.001
_refine_ls_shift/su_mean 0
_refine_ls_structure_factor_coef Fsqd
_refine_ls_weighting_details 'calc w=1/[\s^2^(Fo^2^)+(0.0211P)^2^+2.8298P] where P=(Fo^2^+2Fc^2^)/3'
_refine_ls_weighting_scheme calc
_refine_ls_wR_factor_gt 0.0719
_refine_ls_wR_factor_ref 0.0789
_reflns_number_gt 4320
_reflns_number_total 5604
_reflns_threshold_expression >2sigma(I)
_cod_data_source_file b607782j.txt
_cod_data_source_block (5)-jul603
_cod_original_sg_symbol_H-M P2(1)/n
_cod_original_formula_sum 'C33 H41 Cl2 Ga1 N2'
_cod_database_code 7007614

loop_
_symmetry_equiv_pos_as_xyz
'x, y, z'
'-x+1/2, y+1/2, -z+1/2'
'-x, -y, -z'
'x-1/2, -y-1/2, z-1/2'

loop_
_atom_site_label
_atom_site_type_symbol
_atom_site_fract_x
_atom_site_fract_y
_atom_site_fract_z
_atom_site_U_iso_or_equiv
_atom_site_adp_type
_atom_site_occupancy
_atom_site_symmetry_multiplicity
_atom_site_calc_flag
_atom_site_refinement_flags
_atom_site_disorder_assembly
_atom_site_disorder_group
Ga Ga 0.51825(3) 0.76557(2) 0.116558(11) 0.02238(9) Uani 1 1 d . . .
Cl1 Cl 0.70169(7) 0.82138(7) 0.09100(3) 0.0419(2) Uani 1 1 d . . .
Cl2 Cl 0.55165(8) 0.60519(6) 0.15316(3) 0.0381(2) Uani 1 1 d . . .
N1 N 0.4482(2) 0.87515(17) 0.15843(8) 0.0197(5) Uani 1 1 d . . .
N2 N 0.3699(2) 0.76667(17) 0.06323(8) 0.0215(5) Uani 1 1 d . . .
C1 C 0.3526(2) 0.9459(2) 0.13934(10) 0.0221(6) Uani 1 1 d . . .
H1 H 0.3309 1.0046 0.1606 0.027 Uiso 1 1 calc R . .
C2 C 0.2806(2) 0.9432(2) 0.09125(10) 0.0208(6) Uani 1 1 d . . .
C3 C 0.2855(3) 0.8527(2) 0.05852(10) 0.0214(6) Uani 1 1 d . . .
H3 H 0.2204 0.853 0.0294 0.026 Uiso 1 1 calc R . .
C4 C 0.1806(3) 1.0334(2) 0.07515(10) 0.0228(6) Uani 1 1 d . . .
C5 C 0.0915(3) 1.0725(2) 0.10602(11) 0.0337(7) Uani 1 1 d . . .
H5 H 0.0919 1.04 0.1381 0.04 Uiso 1 1 calc R . .
C6 C 0.0019(3) 1.1584(3) 0.09063(12) 0.0428(8) Uani 1 1 d . . .
H6 H -0.0584 1.1842 0.1122 0.051 Uiso 1 1 calc R . .
C7 C 0.0001(3) 1.2067(2) 0.04415(13) 0.0395(8) Uani 1 1 d . . .
H7 H -0.0599 1.2666 0.0339 0.047 Uiso 1 1 calc R . .
C8 C 0.0859(3) 1.1672(2) 0.01286(12) 0.0402(8) Uani 1 1 d . . .
H8 H 0.0839 1.199 -0.0195 0.048 Uiso 1 1 calc R . .
C9 C 0.1752(3) 1.0815(2) 0.02803(11) 0.0317(7) Uani 1 1 d . . .
H9 H 0.2338 1.0552 0.0059 0.038 Uiso 1 1 calc R . .
C10 C 0.4910(2) 0.8801(2) 0.21210(9) 0.0216(6) Uani 1 1 d . . .
C11 C 0.6025(3) 0.9448(2) 0.23108(10) 0.0276(7) Uani 1 1 d . . .
C12 C 0.6403(3) 0.9453(3) 0.28287(11) 0.0362(7) Uani 1 1 d . . .
H12 H 0.7157 0.9885 0.2968 0.043 Uiso 1 1 calc R . .
C13 C 0.5706(3) 0.8845(3) 0.31398(11) 0.0381(8) Uani 1 1 d . . .
H13 H 0.5984 0.8857 0.3491 0.046 Uiso 1 1 calc R . .
C14 C 0.4603(3) 0.8218(2) 0.29439(11) 0.0326(7) Uani 1 1 d . . .
H14 H 0.4122 0.7809 0.3163 0.039 Uiso 1 1 calc R . .
C15 C 0.4182(3) 0.8174(2) 0.24315(10) 0.0242(6) Uani 1 1 d . . .
C16 C 0.6788(3) 1.0168(3) 0.19850(11) 0.0387(8) Uani 1 1 d . . .
H16 H 0.6413 1.0021 0.1628 0.046 Uiso 1 1 calc R . .
C17 C 0.8285(3) 0.9868(4) 0.20548(14) 0.0702(13) Uani 1 1 d . . .
H17A H 0.875 1.0349 0.184 0.105 Uiso 1 1 calc R . .
H17B H 0.8392 0.9079 0.1964 0.105 Uiso 1 1 calc R . .
H17C H 0.867 0.9983 0.2405 0.105 Uiso 1 1 calc R . .
C18 C 0.6583(5) 1.1413(3) 0.20909(15) 0.0709(12) Uani 1 1 d . . .
H18A H 0.7077 1.1869 0.1876 0.106 Uiso 1 1 calc R . .
H18B H 0.6917 1.1573 0.2442 0.106 Uiso 1 1 calc R . .
H18C H 0.5625 1.1594 0.2022 0.106 Uiso 1 1 calc R . .
C19 C 0.2914(3) 0.7523(2) 0.22313(10) 0.0298(7) Uani 1 1 d . . .
H19 H 0.2913 0.7414 0.1864 0.036 Uiso 1 1 calc R . .
C20 C 0.1656(3) 0.8182(3) 0.22988(14) 0.0478(9) Uani 1 1 d . . .
H20A H 0.086 0.7746 0.2166 0.072 Uiso 1 1 calc R . .
H20B H 0.1653 0.8898 0.2119 0.072 Uiso 1 1 calc R . .
H20C H 0.1646 0.8328 0.2655 0.072 Uiso 1 1 calc R . .
C21 C 0.2868(3) 0.6362(3) 0.24671(13) 0.0480(9) Uani 1 1 d . . .
H21A H 0.2039 0.5978 0.2325 0.072 Uiso 1 1 calc R . .
H21B H 0.2891 0.644 0.2829 0.072 Uiso 1 1 calc R . .
H21C H 0.3644 0.5922 0.2398 0.072 Uiso 1 1 calc R . .
C22 C 0.3354(3) 0.6735(2) 0.02876(10) 0.0236(6) Uani 1 1 d . . .
C23 C 0.3807(3) 0.6753(2) -0.01816(10) 0.0278(7) Uani 1 1 d . . .
C24 C 0.3408(3) 0.5860(2) -0.05035(11) 0.0366(7) Uani 1 1 d . . .
H24 H 0.3698 0.5838 -0.0823 0.044 Uiso 1 1 calc R . .
C25 C 0.2603(3) 0.5010(3) -0.03684(12) 0.0424(8) Uani 1 1 d . . .
H25 H 0.2344 0.4413 -0.0595 0.051 Uiso 1 1 calc R . .
C26 C 0.2169(3) 0.5021(2) 0.00947(11) 0.0382(8) Uani 1 1 d . . .
H26 H 0.1605 0.4433 0.0181 0.046 Uiso 1 1 calc R . .
C27 C 0.2546(3) 0.5880(2) 0.04374(10) 0.0272(7) Uani 1 1 d . . .
C28 C 0.4662(3) 0.7696(3) -0.03448(11) 0.0383(7) Uani 1 1 d . . .
H28 H 0.5202 0.8016 -0.0038 0.046 Uiso 1 1 calc R . .
C29 C 0.5632(3) 0.7296(3) -0.06868(14) 0.0547(9) Uani 1 1 d . . .
H29A H 0.6157 0.7934 -0.0781 0.082 Uiso 1 1 calc R . .
H29B H 0.5129 0.6961 -0.0988 0.082 Uiso 1 1 calc R . .
H29C H 0.6238 0.6733 -0.0513 0.082 Uiso 1 1 calc R . .
C30 C 0.3809(4) 0.8646(3) -0.06067(15) 0.0666(12) Uani 1 1 d . . .
H30A H 0.4399 0.9239 -0.0702 0.1 Uiso 1 1 calc R . .
H30B H 0.3226 0.8955 -0.0379 0.1 Uiso 1 1 calc R . .
H30C H 0.3257 0.8351 -0.0906 0.1 Uiso 1 1 calc R . .
C31 C 0.2059(3) 0.5877(2) 0.09444(10) 0.0305(7) Uani 1 1 d . . .
H31 H 0.2698 0.6354 0.1171 0.037 Uiso 1 1 calc R . .
C32 C 0.0684(3) 0.6420(3) 0.09187(13) 0.0562(10) Uani 1 1 d . . .
H32A H 0.0401 0.641 0.1251 0.084 Uiso 1 1 calc R . .
H32B H 0.0034 0.6001 0.0684 0.084 Uiso 1 1 calc R . .
H32C H 0.073 0.7198 0.0804 0.084 Uiso 1 1 calc R . .
C33 C 0.2080(4) 0.4720(3) 0.11813(14) 0.0609(11) Uani 1 1 d . . .
H33A H 0.1767 0.4773 0.1508 0.091 Uiso 1 1 calc R . .
H33B H 0.2998 0.4424 0.1225 0.091 Uiso 1 1 calc R . .
H33C H 0.149 0.4214 0.0964 0.091 Uiso 1 1 calc R . .

loop_
_atom_site_aniso_label
_atom_site_aniso_U_11
_atom_site_aniso_U_22
_atom_site_aniso_U_33
_atom_site_aniso_U_23
_atom_site_aniso_U_13
_atom_site_aniso_U_12
Ga 0.02156(16) 0.02568(17) 0.01908(17) -0.00113(13) -0.00003(11) 0.00360(13)
Cl1 0.0281(4) 0.0578(5) 0.0421(5) -0.0057(4) 0.0130(3) -0.0036(4)
Cl2 0.0447(5) 0.0325(4) 0.0347(5) 0.0061(3) -0.0028(3) 0.0129(3)
N1 0.0190(12) 0.0244(12) 0.0148(12) -0.0011(9) -0.0007(9) -0.0004(9)
N2 0.0253(12) 0.0194(11) 0.0186(12) -0.0013(9) -0.0009(9) 0.0020(10)
C1 0.0203(14) 0.0216(14) 0.0248(16) -0.0010(11) 0.0041(12) -0.0019(12)
C2 0.0183(14) 0.0222(14) 0.0216(16) -0.0001(11) 0.0017(11) -0.0014(11)
C3 0.0233(15) 0.0257(14) 0.0143(15) 0.0031(11) -0.0002(11) -0.0023(12)
C4 0.0199(14) 0.0228(14) 0.0237(16) -0.0043(11) -0.0038(12) 0.0011(11)
C5 0.0334(17) 0.0415(18) 0.0244(17) -0.0059(13) -0.0025(13) 0.0095(14)
C6 0.0344(18) 0.050(2) 0.040(2) -0.0176(16) -0.0071(15) 0.0157(16)
C7 0.0329(18) 0.0301(17) 0.049(2) -0.0070(15) -0.0167(16) 0.0103(14)
C8 0.0387(19) 0.0378(18) 0.040(2) 0.0075(15) -0.0078(15) 0.0053(15)
C9 0.0292(16) 0.0337(16) 0.0310(18) 0.0018(13) -0.0001(13) 0.0041(13)
C10 0.0203(14) 0.0257(15) 0.0180(15) -0.0018(11) -0.0001(11) 0.0047(11)
C11 0.0255(16) 0.0358(16) 0.0212(17) -0.0042(12) 0.0021(12) -0.0036(13)
C12 0.0298(17) 0.0482(19) 0.0282(19) -0.0061(14) -0.0042(14) -0.0083(15)
C13 0.0438(19) 0.049(2) 0.0190(17) -0.0026(14) -0.0023(14) -0.0004(16)
C14 0.0390(18) 0.0376(17) 0.0216(17) 0.0004(13) 0.0052(13) -0.0034(14)
C15 0.0246(15) 0.0262(14) 0.0210(16) 0.0000(12) 0.0006(12) 0.0038(12)
C16 0.0355(18) 0.056(2) 0.0239(18) -0.0049(15) 0.0015(14) -0.0197(15)
C17 0.035(2) 0.136(4) 0.040(2) -0.003(2) 0.0073(17) -0.026(2)
C18 0.111(4) 0.051(2) 0.053(3) -0.0046(19) 0.020(2) -0.035(2)
C19 0.0319(16) 0.0333(17) 0.0243(16) 0.0009(13) 0.0040(12) -0.0057(13)
C20 0.0323(19) 0.048(2) 0.063(2) -0.0027(17) 0.0066(17) -0.0036(16)
C21 0.053(2) 0.0362(18) 0.054(2) 0.0071(16) 0.0057(18) -0.0129(16)
C22 0.0262(15) 0.0211(14) 0.0214(16) -0.0034(11) -0.0043(12) 0.0019(12)
C23 0.0294(16) 0.0296(16) 0.0235(17) -0.0037(12) 0.0011(13) -0.0011(13)
C24 0.0429(19) 0.0416(18) 0.0265(18) -0.0118(14) 0.0085(14) -0.0068(15)
C25 0.054(2) 0.0373(18) 0.035(2) -0.0176(15) 0.0053(16) -0.0108(16)
C26 0.048(2) 0.0332(17) 0.0333(19) -0.0041(14) 0.0040(15) -0.0126(15)
C27 0.0291(16) 0.0269(15) 0.0249(17) -0.0023(12) 0.0012(13) -0.0015(13)
C28 0.0478(19) 0.0427(18) 0.0249(17) -0.0058(14) 0.0072(14) -0.0123(16)
C29 0.042(2) 0.069(2) 0.055(2) -0.0018(19) 0.0144(17) -0.0079(18)
C30 0.094(3) 0.050(2) 0.065(3) 0.0211(19) 0.043(2) 0.015(2)
C31 0.0339(17) 0.0344(16) 0.0232(17) -0.0009(13) 0.0044(13) -0.0073(13)
C32 0.036(2) 0.092(3) 0.041(2) 0.002(2) 0.0088(16) 0.0010(19)
C33 0.100(3) 0.041(2) 0.047(2) 0.0044(17) 0.027(2) -0.013(2)

loop_
_atom_type_symbol
_atom_type_description
_atom_type_scat_dispersion_real
_atom_type_scat_dispersion_imag
_atom_type_scat_source
C C 0.0033 0.0016 'International Tables Vol C Tables 4.2.6.8 and 6.1.1.4'
H H 0 0 'International Tables Vol C Tables 4.2.6.8 and 6.1.1.4'
Ga Ga 0.2307 1.6083 'International Tables Vol C Tables 4.2.6.8 and 6.1.1.4'
Cl Cl 0.1484 0.1585 'International Tables Vol C Tables 4.2.6.8 and 6.1.1.4'
N N 0.0061 0.0033 'International Tables Vol C Tables 4.2.6.8 and 6.1.1.4'

loop_
_geom_angle_atom_site_label_1
_geom_angle_atom_site_label_2
_geom_angle_atom_site_label_3
_geom_angle
_geom_angle_site_symmetry_1
_geom_angle_site_symmetry_3
_geom_angle_publ_flag
N2 Ga N1 97.26(9) . . ?
N2 Ga Cl2 113.86(7) . . ?
N1 Ga Cl2 112.14(7) . . ?
N2 Ga Cl1 111.42(7) . . ?
N1 Ga Cl1 112.28(7) . . ?
Cl2 Ga Cl1 109.50(3) . . ?
C1 N1 C10 117.2(2) . . ?
C1 N1 Ga 120.48(17) . . ?
C10 N1 Ga 122.18(16) . . ?
C3 N2 C22 115.8(2) . . ?
C3 N2 Ga 119.75(17) . . ?
C22 N2 Ga 124.26(16) . . ?
N1 C1 C2 126.8(2) . . ?
C1 C2 C3 123.1(2) . . ?
C1 C2 C4 119.7(2) . . ?
C3 C2 C4 116.8(2) . . ?
N2 C3 C2 127.9(2) . . ?
C5 C4 C9 117.8(2) . . ?
C5 C4 C2 122.1(2) . . ?
C9 C4 C2 120.1(2) . . ?
C6 C5 C4 121.0(3) . . ?
C7 C6 C5 120.3(3) . . ?
C8 C7 C6 119.3(3) . . ?
C7 C8 C9 120.6(3) . . ?
C8 C9 C4 121.0(3) . . ?
C11 C10 C15 122.2(2) . . ?
C11 C10 N1 119.8(2) . . ?
C15 C10 N1 118.0(2) . . ?
C12 C11 C10 117.4(3) . . ?
C12 C11 C16 119.5(2) . . ?
C10 C11 C16 123.0(2) . . ?
C13 C12 C11 121.4(3) . . ?
C12 C13 C14 120.1(3) . . ?
C13 C14 C15 121.2(3) . . ?
C14 C15 C10 117.6(2) . . ?
C14 C15 C19 119.6(2) . . ?
C10 C15 C19 122.6(2) . . ?
C11 C16 C18 110.3(3) . . ?
C11 C16 C17 111.5(3) . . ?
C18 C16 C17 111.0(3) . . ?
C20 C19 C21 110.0(3) . . ?
C20 C19 C15 111.3(2) . . ?
C21 C19 C15 112.7(2) . . ?
C27 C22 C23 123.2(2) . . ?
C27 C22 N2 117.7(2) . . ?
C23 C22 N2 119.1(2) . . ?
C24 C23 C22 116.7(3) . . ?
C24 C23 C28 120.5(3) . . ?
C22 C23 C28 122.8(2) . . ?
C25 C24 C23 121.5(3) . . ?
C24 C25 C26 120.4(3) . . ?
C25 C26 C27 121.0(3) . . ?
C26 C27 C22 117.1(3) . . ?
C26 C27 C31 120.3(2) . . ?
C22 C27 C31 122.6(2) . . ?
C29 C28 C23 112.7(3) . . ?
C29 C28 C30 108.5(3) . . ?
C23 C28 C30 112.1(3) . . ?
C33 C31 C27 113.3(2) . . ?
C33 C31 C32 111.3(3) . . ?
C27 C31 C32 111.4(2) . . ?

loop_
_geom_bond_atom_site_label_1
_geom_bond_atom_site_label_2
_geom_bond_distance
_geom_bond_site_symmetry_2
_geom_bond_publ_flag
Ga N2 1.923(2) . ?
Ga N1 1.924(2) . ?
Ga Cl2 2.1544(7) . ?
Ga Cl1 2.1644(8) . ?
N1 C1 1.327(3) . ?
N1 C10 1.455(3) . ?
N2 C3 1.325(3) . ?
N2 C22 1.458(3) . ?
C1 C2 1.396(4) . ?
C2 C3 1.399(4) . ?
C2 C4 1.492(4) . ?
C4 C5 1.388(4) . ?
C4 C9 1.391(4) . ?
C5 C6 1.388(4) . ?
C6 C7 1.379(5) . ?
C7 C8 1.374(4) . ?
C8 C9 1.382(4) . ?
C10 C11 1.398(4) . ?
C10 C15 1.404(4) . ?
C11 C12 1.397(4) . ?
C11 C16 1.513(4) . ?
C12 C13 1.374(4) . ?
C13 C14 1.379(4) . ?
C14 C15 1.391(4) . ?
C15 C19 1.525(4) . ?
C16 C18 1.528(5) . ?
C16 C17 1.534(5) . ?
C19 C20 1.522(4) . ?
C19 C21 1.525(4) . ?
C22 C27 1.397(4) . ?
C22 C23 1.407(4) . ?
C23 C24 1.396(4) . ?
C23 C28 1.517(4) . ?
C24 C25 1.376(4) . ?
C25 C26 1.382(4) . ?
C26 C27 1.397(4) . ?
C27 C31 1.519(4) . ?
C28 C29 1.512(4) . ?
C28 C30 1.531(5) . ?
C31 C33 1.518(4) . ?
C31 C32 1.520(4) . ?
